data_4112887
loop_
_publ_author_name
'Xiaobo Yang'
'Miguel A. Camblor'
'Yongjae Lee'
'Haiming Liu'
'David H. Olson'

_publ_section_title
;
 Synthesis and Crystal Structure of As-Synthesized and Calcined Pure
 Silica Zeolite ITQ-12
;
_journal_name_full 'Journal of the American Chemical Society'
_journal_page_first 10403
_journal_page_last 10409
_journal_paper_doi 10.1021/ja0481474
_journal_volume 126
_journal_year 2004
_chemical_formula_sum 'C12 F2 I24 N4 O48 S'
_space_group_IT_number 12
_symmetry_cell_setting monoclinic
_symmetry_space_group_name_Hall '-C 2y'
_symmetry_space_group_name_H-M 'C 1 2/m 1'
_cell_angle_alpha 90.00
_cell_angle_beta 105.94
_cell_angle_gamma 90.00
_cell_formula_units_Z 8
_cell_length_a 10.4480
_cell_length_b 14.9855
_cell_length_c 8.8367
_cell_volume 1330.351
_computing_structure_refinement GSAS
_refine_ls_goodness_of_fit_all 5.62
_refine_ls_number_parameters 63
_refine_ls_shift/esd_max 6.70
_refine_ls_shift/esd_mean 0.11
_reflns_d_resolution_high 1.039
_reflns_d_resolution_low 8.497
_reflns_limit_h_max 10
_reflns_limit_h_min 0
_reflns_limit_k_max 14
_reflns_limit_k_min 0
_reflns_limit_l_max 8
_reflns_limit_l_min -8
_reflns_number_observed 657
_cod_data_source_file ja0481474si20040616_113624.cif
_cod_data_source_block xy0309-assynthITQ-12-C2/m
_cod_original_cell_volume 1330.37
_cod_original_formula_sum 'C12 N4 O48 F2 SI24'
_cod_database_code 4112887

loop_
_symmetry_equiv_pos_as_xyz
' X, Y, Z'
'-X, Y,-Z'
-X,-Y,-Z
' X,-Y, Z'
' X+1/2, Y+1/2, Z'
'-X+1/2, Y+1/2,-Z'
-X+1/2,-Y+1/2,-Z
' X+1/2,-Y+1/2, Z'

loop_
_atom_site_label
_atom_site_type_symbol
_atom_site_fract_x
_atom_site_fract_y
_atom_site_fract_z
_atom_site_U_iso_or_equiv
_atom_site_adp_type
_atom_site_occupancy
F1 F 0.50000 0.50000 0.50000 0.01021 Uiso 1
N1 N 0.49220 0.08420 0.47590 0.01388 Uiso 0.25
C2 C 0.50800 -0.00050 0.52740 0.00262 Uiso 0.25
N3 N 0.47310 -0.05450 0.40160 0.01388 Uiso 0.25
C4 C 0.43490 -0.00330 0.27250 0.00262 Uiso 0.25
C5 C 0.44670 0.08240 0.31840 0.00262 Uiso 0.25
C6 C 0.52000 0.16540 0.57570 0.00262 Uiso 0.25
C7 C 0.47600 -0.15350 0.40490 0.00262 Uiso 0.25
C8 C 0.38790 -0.03570 0.10780 0.00262 Uiso 0.25
Si1 Si 0.64841 0.24419 0.10760 0.00631 Uiso 1
Si2 Si 0.69290 0.39998 0.67090 0.00631 Uiso 1
Si3 Si 0.59460 0.39892 0.31070 0.00631 Uiso 1
O4 O 0.50000 0.22200 0.00000 0.00943 Uiso 1
O5 O 0.80830 0.33670 0.77270 0.00943 Uiso 1
O6 O 0.61730 0.50000 0.26440 0.00943 Uiso 1
O7 O 0.65260 0.33660 0.19770 0.00943 Uiso 1
O8 O 0.43840 0.37280 0.27350 0.00943 Uiso 1
O9 O 0.68010 0.37430 0.48860 0.00943 Uiso 1
O10 O 0.75000 0.25000 0.00000 0.00943 Uiso 1
O11 O 0.74090 0.50000 0.71720 0.00943 Uiso 1

loop_
_geom_angle_atom_site_label_1
_geom_angle_atom_site_label_2
_geom_angle_atom_site_label_3
_geom_angle
_geom_angle_site_symmetry_1
_geom_angle_site_symmetry_2
_geom_angle_site_symmetry_3
C2 N1 C5 107.940 1_555 1_555 1_555
C2 N1 C6 125.995 1_555 1_555 1_555
C2 N1 N1 70.908 1_555 1_555 2_656
C2 N1 C2 20.336 1_555 1_555 2_656
C2 N1 C5 70.024 1_555 1_555 2_656
C2 N1 C6 178.204 1_555 1_555 2_656
C2 N1 C2 20.350 1_555 1_555 2_656
C2 N1 N3 47.803 1_555 1_555 3_656
C2 N1 C7 116.612 1_555 1_555 3_656
C2 N1 C2 0.211 1_555 1_555 1_555
C2 N1 N3 73.897 1_555 1_555 4_555
C2 N1 C7 168.717 1_555 1_555 4_555
C5 N1 C6 126.065 1_555 1_555 1_555
C5 N1 N1 177.312 1_555 1_555 2_656
C5 N1 C2 87.604 1_555 1_555 2_656
C5 N1 C5 177.888 1_555 1_555 2_656
C5 N1 C6 71.379 1_555 1_555 2_656
C5 N1 C2 87.589 1_555 1_555 2_656
C5 N1 N3 155.735 1_555 1_555 3_656
C5 N1 C7 135.440 1_555 1_555 3_656
C5 N1 C2 108.151 1_555 1_555 1_555
C5 N1 N3 34.082 1_555 1_555 4_555
C5 N1 C7 61.089 1_555 1_555 4_555
C6 N1 N1 55.144 1_555 1_555 2_656
C6 N1 C2 146.330 1_555 1_555 2_656
C6 N1 C5 55.975 1_555 1_555 2_656
C6 N1 C6 54.713 1_555 1_555 2_656
C6 N1 C2 146.345 1_555 1_555 2_656
C6 N1 N3 78.195 1_555 1_555 3_656
C6 N1 C7 9.408 1_555 1_555 3_656
C6 N1 C2 125.784 1_555 1_555 1_555
C6 N1 N3 160.059 1_555 1_555 4_555
C6 N1 C7 65.035 1_555 1_555 4_555
N1 N1 C2 91.227 2_656 1_555 2_656
N1 N1 C5 2.056 2_656 1_555 2_656
N1 N1 C6 109.698 2_656 1_555 2_656
N1 N1 C2 91.242 2_656 1_555 2_656
N1 N1 N3 23.273 2_656 1_555 3_656
N1 N1 C7 45.825 2_656 1_555 3_656
N1 N1 C2 70.696 2_656 1_555 1_555
N1 N1 N3 144.561 2_656 1_555 4_555
N1 N1 C7 119.927 2_656 1_555 4_555
C2 N1 C5 90.359 2_656 1_555 2_656
C2 N1 C6 158.919 2_656 1_555 2_656
C2 N1 C2 0.015 2_656 1_555 2_656
C2 N1 N3 68.136 2_656 1_555 3_656
C2 N1 C7 136.942 2_656 1_555 3_656
C2 N1 C2 20.547 2_656 1_555 1_555
C2 N1 N3 53.574 2_656 1_555 4_555
C2 N1 C7 148.578 2_656 1_555 4_555
C5 N1 C6 110.639 2_656 1_555 2_656
C5 N1 C2 90.373 2_656 1_555 2_656
C5 N1 N3 22.249 2_656 1_555 3_656
C5 N1 C7 46.610 2_656 1_555 3_656
C5 N1 C2 69.812 2_656 1_555 1_555
C5 N1 N3 143.853 2_656 1_555 4_555
C5 N1 C7 120.915 2_656 1_555 4_555
C6 N1 C2 158.903 2_656 1_555 2_656
C6 N1 N3 132.885 2_656 1_555 3_656
C6 N1 C7 64.114 2_656 1_555 3_656
C6 N1 C2 178.269 2_656 1_555 1_555
C6 N1 N3 105.360 2_656 1_555 4_555
C6 N1 C7 10.341 2_656 1_555 4_555
C2 N1 N3 68.151 2_656 1_555 3_656
C2 N1 C7 136.957 2_656 1_555 3_656
C2 N1 C2 20.562 2_656 1_555 1_555
C2 N1 N3 53.559 2_656 1_555 4_555
C2 N1 C7 148.563 2_656 1_555 4_555
N3 N1 C7 68.809 3_656 1_555 3_656
N3 N1 C2 47.592 3_656 1_555 1_555
N3 N1 N3 121.693 3_656 1_555 4_555
N3 N1 C7 143.163 3_656 1_555 4_555
C7 N1 C2 116.400 3_656 1_555 1_555
C7 N1 N3 169.467 3_656 1_555 4_555
C7 N1 C7 74.440 3_656 1_555 4_555
C2 N1 N3 74.108 1_555 1_555 4_555
C2 N1 C7 168.921 1_555 1_555 4_555
N3 N1 C7 95.031 4_555 1_555 4_555
N1 C2 C2 88.757 2_656 1_555 2_656
N1 C2 C4 92.656 2_656 1_555 2_656
N1 C2 C5 47.849 2_656 1_555 2_656
N1 C2 C2 86.919 2_656 1_555 2_656
N1 C2 N3 37.481 2_656 1_555 3_656
N1 C2 C4 89.331 2_656 1_555 3_656
N1 C2 C2 1.293 2_656 1_555 1_555
N1 C2 N3 51.160 2_656 1_555 4_555
C2 C2 C4 178.515 2_656 1_555 2_656
C2 C2 C5 136.606 2_656 1_555 2_656
C2 C2 C2 1.838 2_656 1_555 2_656
C2 C2 N3 126.205 2_656 1_555 3_656
C2 C2 C4 178.030 2_656 1_555 3_656
C2 C2 C2 90.000 2_656 1_555 1_555
C2 C2 N3 37.603 2_656 1_555 4_555
C4 C2 C5 44.807 2_656 1_555 2_656
C4 C2 C2 179.369 2_656 1_555 2_656
C4 C2 N3 55.195 2_656 1_555 3_656
C4 C2 C4 3.325 2_656 1_555 3_656
C4 C2 C2 91.411 2_656 1_555 1_555
C4 C2 N3 143.815 2_656 1_555 4_555
C5 C2 C2 134.768 2_656 1_555 2_656
C5 C2 N3 10.457 2_656 1_555 3_656
C5 C2 C4 41.483 2_656 1_555 3_656
C5 C2 C2 46.606 2_656 1_555 1_555
C5 C2 N3 99.008 2_656 1_555 4_555
C2 C2 N3 124.368 2_656 1_555 3_656
C2 C2 C4 176.219 2_656 1_555 3_656
C2 C2 C2 88.161 2_656 1_555 1_555
C2 C2 N3 35.765 2_656 1_555 4_555
N3 C2 C4 51.871 3_656 1_555 3_656
N3 C2 C2 36.227 3_656 1_555 1_555
N3 C2 N3 88.632 3_656 1_555 4_555
C4 C2 C2 88.086 3_656 1_555 1_555
C4 C2 N3 140.491 3_656 1_555 4_555
C2 C2 N3 52.408 1_555 1_555 4_555
N3 C2 C2 37.097 1_565 1_565 2_666
N3 C2 N3 89.642 1_565 1_565 2_666
N3 C2 C4 141.501 1_565 1_565 2_666
N3 C2 N1 51.653 1_565 1_565 3_666
N3 C2 C2 38.934 1_565 1_565 3_666
N3 C2 C4 144.826 1_565 1_565 3_666
N3 C2 C5 99.862 1_565 1_565 3_666
N3 C2 N1 33.625 1_565 1_565 4_565
N3 C2 C2 127.084 1_565 1_565 4_565
C2 C2 N3 126.708 2_666 1_565 2_666
C2 C2 C4 178.515 2_666 1_565 2_666
C2 C2 N1 88.743 2_666 1_565 3_666
C2 C2 C2 1.838 2_666 1_565 3_666
C2 C2 C4 178.030 2_666 1_565 3_666
C2 C2 C5 136.953 2_666 1_565 3_666
C2 C2 N1 70.696 2_666 1_565 4_565
C2 C2 C2 90.000 2_666 1_565 4_565
N3 C2 C4 51.872 2_666 1_565 2_666
N3 C2 N1 37.999 2_666 1_565 3_666
N3 C2 C2 128.546 2_666 1_565 3_666
N3 C2 C4 55.196 2_666 1_565 3_666
N3 C2 C5 10.304 2_666 1_565 3_666
N3 C2 N1 56.020 2_666 1_565 4_565
N3 C2 C2 143.271 2_666 1_565 4_565
C4 C2 N1 89.849 2_666 1_565 3_666
C4 C2 C2 179.369 2_666 1_565 3_666
C4 C2 C4 3.325 2_666 1_565 3_666
C4 C2 C5 41.639 2_666 1_565 3_666
C4 C2 N1 107.890 2_666 1_565 4_565
C4 C2 C2 91.411 2_666 1_565 4_565
N1 C2 C2 90.581 3_666 1_565 3_666
N1 C2 C4 93.174 3_666 1_565 3_666
N1 C2 C5 48.211 3_666 1_565 3_666
N1 C2 N1 18.061 3_666 1_565 4_565
N1 C2 C2 178.691 3_666 1_565 4_565
C2 C2 C4 176.219 3_666 1_565 3_666
C2 C2 C5 138.792 3_666 1_565 3_666
C2 C2 N1 72.534 3_666 1_565 4_565
C2 C2 C2 88.161 3_666 1_565 4_565
C4 C2 C5 44.964 3_666 1_565 3_666
C4 C2 N1 111.215 3_666 1_565 4_565
C4 C2 C2 88.086 3_666 1_565 4_565
C5 C2 N1 66.259 3_666 1_565 4_565
C5 C2 C2 133.046 3_666 1_565 4_565
N1 C2 C2 160.692 4_565 1_565 4_565
C4 N3 C7 126.031 1_565 1_565 1_565
C4 N3 C2 91.822 1_565 1_565 2_666
C4 N3 N3 145.080 1_565 1_565 2_666
C4 N3 N1 168.197 1_565 1_565 3_666
C4 N3 C2 91.320 1_565 1_565 3_666
C4 N3 C6 131.533 1_565 1_565 3_666
C4 N3 N1 177.749 1_565 1_565 4_565
C4 N3 C2 107.510 1_565 1_565 4_565
C4 N3 C4 3.321 1_565 1_565 4_565
C4 N3 C5 65.367 1_565 1_565 4_565
C7 N3 C2 142.145 1_565 1_565 2_666
C7 N3 N3 88.875 1_565 1_565 2_666
C7 N3 N1 65.757 1_565 1_565 3_666
C7 N3 C2 142.648 1_565 1_565 3_666
C7 N3 C6 5.544 1_565 1_565 3_666
C7 N3 N1 53.725 1_565 1_565 4_565
C7 N3 C2 126.458 1_565 1_565 4_565
C7 N3 C4 129.352 1_565 1_565 4_565
C7 N3 C5 60.705 1_565 1_565 4_565
C2 N3 N3 53.272 2_666 1_565 2_666
C2 N3 N1 76.388 2_666 1_565 3_666
C2 N3 C2 0.503 2_666 1_565 3_666
C2 N3 C6 136.631 2_666 1_565 3_666
C2 N3 N1 88.443 2_666 1_565 4_565
C2 N3 C2 15.689 2_666 1_565 4_565
C2 N3 C4 88.502 2_666 1_565 4_565
C2 N3 C5 157.045 2_666 1_565 4_565
N3 N3 N1 23.120 2_666 1_565 3_666
N3 N3 C2 53.775 2_666 1_565 3_666
N3 N3 C6 83.359 2_666 1_565 3_666
N3 N3 N1 35.186 2_666 1_565 4_565
N3 N3 C2 37.592 2_666 1_565 4_565
N3 N3 C4 141.763 2_666 1_565 4_565
N3 N3 C5 149.396 2_666 1_565 4_565
N1 N3 C2 76.890 3_666 1_565 3_666
N1 N3 C6 60.246 3_666 1_565 3_666
N1 N3 N1 12.166 3_666 1_565 4_565
N1 N3 C2 60.703 3_666 1_565 4_565
N1 N3 C4 164.882 3_666 1_565 4_565
N1 N3 C5 126.377 3_666 1_565 4_565
C2 N3 C6 137.133 3_666 1_565 3_666
C2 N3 N1 88.945 3_666 1_565 4_565
C2 N3 C2 16.191 3_666 1_565 4_565
C2 N3 C4 88.000 3_666 1_565 4_565
C2 N3 C5 156.547 3_666 1_565 4_565
C6 N3 N1 48.196 3_666 1_565 4_565
C6 N3 C2 120.949 3_666 1_565 4_565
C6 N3 C4 134.855 3_666 1_565 4_565
C6 N3 C5 66.181 3_666 1_565 4_565
N1 N3 C2 72.774 4_565 1_565 4_565
N1 N3 C4 176.256 4_565 1_565 4_565
N1 N3 C5 114.246 4_565 1_565 4_565
C2 N3 C4 104.190 4_565 1_565 4_565
C2 N3 C5 172.507 4_565 1_565 4_565
C4 N3 C5 68.687 4_565 1_565 4_565
C5 C4 C2 71.700 1_555 1_555 2_656
C5 C4 C2 71.196 1_555 1_555 2_656
C5 C4 N3 34.916 1_555 1_555 4_555
C5 C4 C4 16.900 1_555 1_555 4_555
C5 C4 C8 84.268 1_555 1_555 4_555
C2 C4 C2 0.503 2_656 1_555 2_656
C2 C4 N3 36.805 2_656 1_555 4_555
C2 C4 C4 88.589 2_656 1_555 4_555
C2 C4 C8 155.966 2_656 1_555 4_555
C2 C4 N3 36.302 2_656 1_555 4_555
C2 C4 C4 88.086 2_656 1_555 4_555
C2 C4 C8 155.463 2_656 1_555 4_555
N3 C4 C4 51.791 4_555 1_555 4_555
N3 C4 C8 119.164 4_555 1_555 4_555
C4 C4 C8 67.377 4_555 1_555 4_555
C8 C4 C2 162.314 1_565 1_565 2_666
C8 C4 C2 162.818 1_565 1_565 3_666
C8 C4 C4 109.096 1_565 1_565 4_565
C8 C4 C5 89.114 1_565 1_565 4_565
C2 C4 C2 0.503 2_666 1_565 3_666
C2 C4 C4 88.589 2_666 1_565 4_565
C2 C4 C5 73.201 2_666 1_565 4_565
C2 C4 C4 88.086 3_666 1_565 4_565
C2 C4 C5 73.705 3_666 1_565 4_565
C4 C4 C5 161.779 4_565 1_565 4_565
N1 C5 C2 44.275 2_656 1_555 2_656
N1 C5 C6 53.106 2_656 1_555 2_656
N1 C5 C2 43.928 2_656 1_555 2_656
N1 C5 N3 31.374 2_656 1_555 4_555
N1 C5 C4 109.079 2_656 1_555 4_555
N1 C5 C7 54.343 2_656 1_555 4_555
C2 C5 C6 97.379 2_656 1_555 2_656
C2 C5 C2 0.347 2_656 1_555 2_656
C2 C5 N3 12.996 2_656 1_555 4_555
C2 C5 C4 64.812 2_656 1_555 4_555
C2 C5 C7 98.602 2_656 1_555 4_555
C6 C5 C2 97.032 2_656 1_555 2_656
C6 C5 N3 84.441 2_656 1_555 4_555
C6 C5 C4 162.113 2_656 1_555 4_555
C6 C5 C7 1.545 2_656 1_555 4_555
C2 C5 N3 12.651 2_656 1_555 4_555
C2 C5 C4 65.159 2_656 1_555 4_555
C2 C5 C7 98.255 2_656 1_555 4_555
N3 C5 C4 77.714 4_555 1_555 4_555
N3 C5 C7 85.646 4_555 1_555 4_555
C4 C5 C7 163.216 4_555 1_555 4_555
N1 C6 C5 55.775 2_656 1_555 2_656
N1 C6 C6 70.197 2_656 1_555 2_656
N1 C6 N3 26.444 2_656 1_555 3_656
N1 C6 C7 62.569 2_656 1_555 3_656
N1 C6 C7 63.190 2_656 1_555 4_555
C5 C6 C6 125.944 2_656 1_555 2_656
C5 C6 N3 29.377 2_656 1_555 3_656
C5 C6 C7 8.282 2_656 1_555 3_656
C5 C6 C7 118.928 2_656 1_555 4_555
C6 C6 N3 96.638 2_656 1_555 3_656
C6 C6 C7 132.630 2_656 1_555 3_656
C6 C6 C7 7.017 2_656 1_555 4_555
N3 C6 C7 36.173 3_656 1_555 3_656
N3 C6 C7 89.633 3_656 1_555 4_555
C7 C6 C7 125.668 3_656 1_555 4_555
C7 C7 N1 45.699 2_666 1_565 3_666
C7 C7 C6 47.321 2_666 1_565 3_666
C7 C7 N1 59.861 2_666 1_565 4_565
C7 C7 C5 124.606 2_666 1_565 4_565
C7 C7 C6 7.011 2_666 1_565 4_565
N1 C7 C6 93.001 3_666 1_565 3_666
N1 C7 N1 14.248 3_666 1_565 4_565
N1 C7 C5 79.047 3_666 1_565 4_565
N1 C7 C6 52.695 3_666 1_565 4_565
C6 C7 N1 107.089 3_666 1_565 4_565
C6 C7 C5 170.173 3_666 1_565 4_565
C6 C7 C6 40.353 3_666 1_565 4_565
N1 C7 C5 64.815 4_565 1_565 4_565
N1 C7 C6 66.868 4_565 1_565 4_565
C5 C7 C6 131.616 4_565 1_565 4_565
O4 Si1 O7 111.320 1_555 1_555 1_555
O4 Si1 O10 110.207 1_555 1_555 1_555
O4 Si1 O5 106.635 1_555 1_555 7_656
O7 Si1 O10 108.436 1_555 1_555 1_555
O7 Si1 O5 111.505 1_555 1_555 7_656
O10 Si1 O5 108.707 1_555 1_555 7_656
O5 Si2 O9 105.115 1_555 1_555 1_555
O5 Si2 O11 106.056 1_555 1_555 1_555
O5 Si2 O8 104.397 1_555 1_555 2_656
O9 Si2 O11 114.233 1_555 1_555 1_555
O9 Si2 O8 113.099 1_555 1_555 2_656
O11 Si2 O8 112.831 1_555 1_555 2_656
O6 Si3 O7 106.483 1_555 1_555 1_555
O6 Si3 O8 112.791 1_555 1_555 1_555
O6 Si3 O9 112.410 1_555 1_555 1_555
O7 Si3 O8 105.347 1_555 1_555 1_555
O7 Si3 O9 105.622 1_555 1_555 1_555
O8 Si3 O9 113.395 1_555 1_555 1_555
C2 N1 C5 107.939 2_656 2_656 2_656
C2 N1 C6 125.995 2_656 2_656 2_656
C2 N1 C2 0.211 2_656 2_656 2_656
C2 N1 N3 73.896 2_656 2_656 3_656
C2 N1 C7 168.716 2_656 2_656 3_656
C2 N1 C2 20.350 2_656 2_656 1_555
C2 N1 N3 47.803 2_656 2_656 4_555
C2 N1 C7 116.612 2_656 2_656 4_555
C5 N1 C6 126.065 2_656 2_656 2_656
C5 N1 C2 108.151 2_656 2_656 2_656
C5 N1 N3 34.082 2_656 2_656 3_656
C5 N1 C7 61.090 2_656 2_656 3_656
C5 N1 C2 87.589 2_656 2_656 1_555
C5 N1 N3 155.735 2_656 2_656 4_555
C5 N1 C7 135.440 2_656 2_656 4_555
C6 N1 C2 125.784 2_656 2_656 2_656
C6 N1 N3 160.059 2_656 2_656 3_656
C6 N1 C7 65.035 2_656 2_656 3_656
C6 N1 C2 146.345 2_656 2_656 1_555
C6 N1 N3 78.194 2_656 2_656 4_555
C6 N1 C7 9.408 2_656 2_656 4_555
C2 N1 N3 74.107 2_656 2_656 3_656
C2 N1 C7 168.921 2_656 2_656 3_656
C2 N1 C2 20.562 2_656 2_656 1_555
C2 N1 N3 47.592 2_656 2_656 4_555
C2 N1 C7 116.401 2_656 2_656 4_555
N3 N1 C7 95.031 3_656 2_656 3_656
N3 N1 C2 53.558 3_656 2_656 1_555
N3 N1 N3 121.693 3_656 2_656 4_555
N3 N1 C7 169.467 3_656 2_656 4_555
C7 N1 C2 148.563 3_656 2_656 1_555
C7 N1 N3 143.163 3_656 2_656 4_555
C7 N1 C7 74.440 3_656 2_656 4_555
C2 N1 N3 68.151 1_555 2_656 4_555
C2 N1 C7 136.957 1_555 2_656 4_555
N3 N1 C7 68.809 4_555 2_656 4_555
C2 C2 N3 52.409 2_656 2_656 3_656
C2 C2 C2 88.162 2_656 2_656 1_555
C2 C2 N3 36.227 2_656 2_656 4_555
C2 C2 C4 88.086 2_656 2_656 4_555
N3 C2 C2 35.766 3_656 2_656 1_555
N3 C2 N3 88.633 3_656 2_656 4_555
N3 C2 C4 140.491 3_656 2_656 4_555
C2 C2 N3 124.368 1_555 2_656 4_555
C2 C2 C4 176.219 1_555 2_656 4_555
N3 C2 C4 51.871 4_555 2_656 4_555
N3 C2 N1 33.625 2_666 2_666 3_666
N3 C2 C2 127.084 2_666 2_666 3_666
N3 C2 N1 51.652 2_666 2_666 4_565
N3 C2 C2 38.934 2_666 2_666 4_565
N3 C2 C4 144.826 2_666 2_666 4_565
N3 C2 C5 99.862 2_666 2_666 4_565
N1 C2 C2 160.692 3_666 2_666 3_666
N1 C2 N1 18.061 3_666 2_666 4_565
N1 C2 C2 72.534 3_666 2_666 4_565
N1 C2 C4 111.215 3_666 2_666 4_565
N1 C2 C5 66.259 3_666 2_666 4_565
C2 C2 N1 178.691 3_666 2_666 4_565
C2 C2 C2 88.162 3_666 2_666 4_565
C2 C2 C4 88.086 3_666 2_666 4_565
C2 C2 C5 133.046 3_666 2_666 4_565
N1 C2 C2 90.581 4_565 2_666 4_565
N1 C2 C4 93.174 4_565 2_666 4_565
N1 C2 C5 48.211 4_565 2_666 4_565
C2 C2 C4 176.219 4_565 2_666 4_565
C2 C2 C5 138.791 4_565 2_666 4_565
C4 C2 C5 44.964 4_565 2_666 4_565
C4 N3 C7 126.031 2_666 2_666 2_666
C4 N3 N1 177.749 2_666 2_666 3_666
C4 N3 C2 107.510 2_666 2_666 3_666
C4 N3 C4 3.321 2_666 2_666 3_666
C4 N3 C5 65.367 2_666 2_666 3_666
C4 N3 N1 168.197 2_666 2_666 4_565
C4 N3 C2 91.320 2_666 2_666 4_565
C4 N3 C6 131.533 2_666 2_666 4_565
C7 N3 N1 53.726 2_666 2_666 3_666
C7 N3 C2 126.458 2_666 2_666 3_666
C7 N3 C4 129.352 2_666 2_666 3_666
C7 N3 C5 60.705 2_666 2_666 3_666
C7 N3 N1 65.758 2_666 2_666 4_565
C7 N3 C2 142.648 2_666 2_666 4_565
C7 N3 C6 5.544 2_666 2_666 4_565
N1 N3 C2 72.774 3_666 2_666 3_666
N1 N3 C4 176.256 3_666 2_666 3_666
N1 N3 C5 114.246 3_666 2_666 3_666
N1 N3 N1 12.166 3_666 2_666 4_565
N1 N3 C2 88.945 3_666 2_666 4_565
N1 N3 C6 48.196 3_666 2_666 4_565
C2 N3 C4 104.190 3_666 2_666 3_666
C2 N3 C5 172.507 3_666 2_666 3_666
C2 N3 N1 60.703 3_666 2_666 4_565
C2 N3 C2 16.191 3_666 2_666 4_565
C2 N3 C6 120.949 3_666 2_666 4_565
C4 N3 C5 68.687 3_666 2_666 3_666
C4 N3 N1 164.882 3_666 2_666 4_565
C4 N3 C2 88.000 3_666 2_666 4_565
C4 N3 C6 134.854 3_666 2_666 4_565
C5 N3 N1 126.377 3_666 2_666 4_565
C5 N3 C2 156.547 3_666 2_666 4_565
C5 N3 C6 66.181 3_666 2_666 4_565
N1 N3 C2 76.890 4_565 2_666 4_565
N1 N3 C6 60.246 4_565 2_666 4_565
C2 N3 C6 137.134 4_565 2_666 4_565
C5 C4 N3 34.916 2_656 2_656 3_656
C5 C4 C4 16.900 2_656 2_656 3_656
C5 C4 C8 84.268 2_656 2_656 3_656
C5 C4 C2 71.196 2_656 2_656 1_555
N3 C4 C4 51.790 3_656 2_656 3_656
N3 C4 C8 119.164 3_656 2_656 3_656
N3 C4 C2 36.301 3_656 2_656 1_555
C4 C4 C8 67.377 3_656 2_656 3_656
C4 C4 C2 88.086 3_656 2_656 1_555
C8 C4 C2 155.463 3_656 2_656 1_555
C8 C4 C4 109.096 2_666 2_666 3_666
C8 C4 C5 89.114 2_666 2_666 3_666
C8 C4 C2 162.818 2_666 2_666 4_565
C4 C4 C5 161.779 3_666 2_666 3_666
C4 C4 C2 88.086 3_666 2_666 4_565
C5 C4 C2 73.705 3_666 2_666 4_565
N3 C5 C4 77.714 3_656 2_656 3_656
N3 C5 C7 85.646 3_656 2_656 3_656
N3 C5 C2 12.651 3_656 2_656 1_555
C4 C5 C7 163.217 3_656 2_656 3_656
C4 C5 C2 65.159 3_656 2_656 1_555
C7 C5 C2 98.255 3_656 2_656 1_555
C7 C6 N3 89.633 3_656 2_656 4_555
C7 C6 C7 125.667 3_656 2_656 4_555
N3 C6 C7 36.174 4_555 2_656 4_555
N1 C7 C5 64.815 3_666 2_666 3_666
N1 C7 C6 66.868 3_666 2_666 3_666
N1 C7 N1 14.248 3_666 2_666 4_565
N1 C7 C6 107.089 3_666 2_666 4_565
C5 C7 C6 131.615 3_666 2_666 3_666
C5 C7 N1 79.047 3_666 2_666 4_565
C5 C7 C6 170.173 3_666 2_666 4_565
C6 C7 N1 52.695 3_666 2_666 4_565
C6 C7 C6 40.353 3_666 2_666 4_565
N1 C7 C6 93.001 4_565 2_666 4_565
O7 Si1 O10 108.436 2_656 2_656 2_656
O7 Si1 O5 111.505 2_656 2_656 8_455
O10 Si1 O5 108.707 2_656 2_656 8_455
O5 Si2 O9 105.115 2_656 2_656 2_656
O5 Si2 O11 106.056 2_656 2_656 2_656
O9 Si2 O11 114.233 2_656 2_656 2_656
O6 Si3 O7 106.484 2_656 2_656 2_656
O6 Si3 O8 112.792 2_656 2_656 2_656
O6 Si3 O9 112.410 2_656 2_656 2_656
O7 Si3 O8 105.347 2_656 2_656 2_656
O7 Si3 O9 105.622 2_656 2_656 2_656
O8 Si3 O9 113.395 2_656 2_656 2_656
C2 N1 C5 107.940 3_666 3_666 3_666
C2 N1 C6 125.995 3_666 3_666 3_666
C2 N1 N1 70.908 3_666 3_666 4_565
C2 N1 C2 20.336 3_666 3_666 4_565
C2 N1 C5 70.024 3_666 3_666 4_565
C2 N1 C6 178.204 3_666 3_666 4_565
C5 N1 C6 126.065 3_666 3_666 3_666
C5 N1 N1 177.312 3_666 3_666 4_565
C5 N1 C2 87.604 3_666 3_666 4_565
C5 N1 C5 177.888 3_666 3_666 4_565
C5 N1 C6 71.379 3_666 3_666 4_565
C6 N1 N1 55.144 3_666 3_666 4_565
C6 N1 C2 146.330 3_666 3_666 4_565
C6 N1 C5 55.975 3_666 3_666 4_565
C6 N1 C6 54.713 3_666 3_666 4_565
N1 N1 C2 91.227 4_565 3_666 4_565
N1 N1 C5 2.056 4_565 3_666 4_565
N1 N1 C6 109.698 4_565 3_666 4_565
C2 N1 C5 90.359 4_565 3_666 4_565
C2 N1 C6 158.919 4_565 3_666 4_565
C5 N1 C6 110.639 4_565 3_666 4_565
N3 C2 C2 37.097 3_656 2_656 1_555
N3 C2 N3 89.642 3_656 2_656 4_555
N3 C2 C4 141.501 3_656 2_656 4_555
C2 C2 N3 126.708 1_555 2_656 4_555
C2 C2 C4 178.515 1_555 2_656 4_555
N3 C2 C4 51.872 4_555 2_656 4_555
N1 C2 C2 88.757 4_565 3_666 4_565
N1 C2 C4 92.656 4_565 3_666 4_565
N1 C2 C5 47.849 4_565 3_666 4_565
C2 C2 C4 178.515 4_565 3_666 4_565
C2 C2 C5 136.606 4_565 3_666 4_565
C4 C2 C5 44.807 4_565 3_666 4_565
C4 N3 C7 126.031 3_656 3_656 3_656
C4 N3 C2 91.822 3_656 3_656 1_555
C4 N3 N3 145.080 3_656 3_656 4_555
C7 N3 C2 142.145 3_656 3_656 1_555
C7 N3 N3 88.875 3_656 3_656 4_555
C2 N3 N3 53.272 1_555 3_656 4_555
C8 C4 C2 162.314 3_656 3_656 1_555
C5 C4 C2 71.700 3_666 3_666 4_565
N1 C5 C2 44.275 4_565 3_666 4_565
N1 C5 C6 53.106 4_565 3_666 4_565
C2 C5 C6 97.379 4_565 3_666 4_565
N1 C6 C5 55.775 4_565 3_666 4_565
N1 C6 C6 70.197 4_565 3_666 4_565
C5 C6 C6 125.944 4_565 3_666 4_565
O4 Si1 O7 111.320 3_666 3_666 3_666
O4 Si1 O10 110.207 3_666 3_666 3_666
O7 Si1 O10 108.436 3_666 3_666 3_666
O5 Si2 O9 105.115 3_666 3_666 3_666
O5 Si2 O8 104.397 3_666 3_666 4_565
O9 Si2 O8 113.099 3_666 3_666 4_565
O7 Si3 O8 105.347 3_666 3_666 3_666
O7 Si3 O9 105.622 3_666 3_666 3_666
O8 Si3 O9 113.395 3_666 3_666 3_666
C2 N1 C5 107.939 4_565 4_565 4_565
C2 N1 C6 125.995 4_565 4_565 4_565
C5 N1 C6 126.065 4_565 4_565 4_565
C4 N3 C7 126.031 4_555 4_555 4_555
O7 Si1 O10 108.436 4_565 4_565 4_565
O5 Si2 O9 105.115 4_565 4_565 4_565
O7 Si3 O8 105.347 4_565 4_565 4_565
O7 Si3 O9 105.622 4_565 4_565 4_565
O8 Si3 O9 113.395 4_565 4_565 4_565
C5 N1 C2 87.604 7_556 7_556 8_455
C5 N1 C6 71.379 7_556 7_556 8_455
C2 N1 C6 158.919 8_455 7_556 8_455
N1 C2 N3 144.523 8_555 7_656 8_555
N1 C2 C4 92.656 8_555 7_656 8_555
N1 C2 C5 47.849 8_555 7_656 8_555
N3 C2 C4 51.872 8_555 7_656 8_555
N3 C2 C5 96.678 8_555 7_656 8_555
C4 C2 C5 44.807 8_555 7_656 8_555
C4 N3 C7 126.031 7_556 7_556 7_556
C4 N3 C2 91.822 7_556 7_556 8_455
C7 N3 C2 142.145 7_556 7_556 8_455
C5 C4 C8 125.984 7_556 7_556 7_556
C5 C4 C2 71.700 7_556 7_556 8_455
C8 C4 C2 162.314 7_556 7_556 8_455
C2 C5 C6 97.379 8_455 7_556 8_455
N1 C6 C5 55.775 8_555 7_656 8_555
O4 Si1 O7 111.320 7_656 7_656 7_656
O5 Si2 O9 105.115 7_656 7_656 7_656
O5 Si2 O11 106.056 7_656 7_656 6_646
O5 Si2 O8 104.397 7_656 7_656 8_555
O9 Si2 O11 114.233 7_656 7_656 6_646
O9 Si2 O8 113.099 7_656 7_656 8_555
O11 Si2 O8 112.831 6_646 7_656 8_555
O6 Si3 O7 106.483 6_646 7_656 7_656
O6 Si3 O9 112.410 6_646 7_656 7_656
O7 Si3 O9 105.622 7_656 7_656 7_656
C4 N3 C7 126.031 8_555 8_555 8_555
C5 C4 C8 125.985 8_555 8_555 8_555
O5 Si2 O9 105.115 8_455 8_455 8_455
O5 Si2 O11 106.056 8_455 8_455 5_445
O9 Si2 O11 114.233 8_455 8_455 5_445
O6 Si3 O7 106.484 5_445 8_455 8_455
O6 Si3 O9 112.410 5_445 8_455 8_455
O7 Si3 O9 105.622 8_455 8_455 8_455

loop_
_geom_bond_atom_site_label_1
_geom_bond_atom_site_label_2
_geom_bond_distance
_geom_bond_site_symmetry_1
_geom_bond_site_symmetry_2
N1 C2 1.343 1_555 1_555
N1 C5 1.342 1_555 1_555
N1 C6 1.484 1_555 1_555
N1 N1 0.412 1_555 2_656
N1 C2 1.270 1_555 2_656
N1 C5 1.754 1_555 2_656
N1 C6 1.293 1_555 2_656
N1 C2 1.255 1_555 2_656
N1 N3 1.134 1_555 3_656
N1 C7 1.451 1_555 3_656
N1 C2 1.329 1_555 1_555
N1 N3 0.773 1_555 4_555
N1 C7 1.201 1_555 4_555
C2 N1 1.270 1_555 2_656
C2 C2 0.467 1_555 2_656
C2 C4 1.704 1_555 2_656
C2 C5 1.808 1_555 2_656
C2 C2 0.467 1_555 2_656
C2 N3 1.022 1_555 3_656
C2 C4 1.705 1_555 3_656
C2 C2 0.015 1_555 1_555
C2 N3 1.351 1_555 4_555
C2 N3 1.342 1_565 1_565
C2 C2 0.467 1_565 2_666
C2 N3 1.010 1_565 2_666
C2 C4 1.704 1_565 2_666
C2 N1 1.255 1_565 3_666
C2 C2 0.467 1_565 3_666
C2 C4 1.705 1_565 3_666
C2 C5 1.798 1_565 3_666
C2 N1 1.329 1_565 4_565
C2 C2 0.015 1_565 4_565
N3 C4 1.341 1_565 1_565
N3 C7 1.484 1_565 1_565
N3 C2 1.010 1_565 2_666
N3 N3 1.674 1_565 2_666
N3 N1 1.134 1_565 3_666
N3 C2 1.022 1_565 3_666
N3 C6 1.673 1_565 3_666
N3 N1 0.773 1_565 4_565
N3 C2 1.351 1_565 4_565
N3 C4 1.400 1_565 4_565
N3 C5 0.825 1_565 4_565
C4 C5 1.342 1_555 1_555
C4 C2 1.704 1_555 2_656
C4 C2 1.705 1_555 2_656
C4 N3 1.400 1_555 4_555
C4 C4 0.099 1_555 4_555
C4 C8 1.519 1_555 4_555
C4 C8 1.484 1_565 1_565
C4 C2 1.704 1_565 2_666
C4 C2 1.705 1_565 3_666
C4 C4 0.099 1_565 4_565
C4 C5 1.248 1_565 4_565
C5 N1 1.754 1_555 2_656
C5 C2 1.808 1_555 2_656
C5 C6 1.538 1_555 2_656
C5 C2 1.798 1_555 2_656
C5 N3 0.825 1_555 4_555
C5 C4 1.248 1_555 4_555
C5 C7 1.298 1_555 4_555
C6 N1 1.293 1_555 2_656
C6 C5 1.538 1_555 2_656
C6 C6 1.287 1_555 2_656
C6 N3 1.673 1_555 3_656
C6 C7 0.243 1_555 3_656
C6 C7 1.463 1_555 4_555
C7 C7 1.617 1_565 2_666
C7 N1 1.451 1_565 3_666
C7 C6 0.243 1_565 3_666
C7 N1 1.201 1_565 4_565
C7 C5 1.298 1_565 4_565
C7 C6 1.463 1_565 4_565
C8 C4 1.519 1_565 4_565
Si1 O4 1.615 1_555 1_555
Si1 O7 1.592 1_555 1_555
Si1 O10 1.610 1_555 1_555
Si1 O5 1.591 1_555 7_656
Si2 O5 1.602 1_555 1_555
Si2 O9 1.626 1_555 1_555
Si2 O11 1.598 1_555 1_555
Si2 O8 1.631 1_555 2_656
Si3 O6 1.604 1_555 1_555
Si3 O7 1.603 1_555 1_555
Si3 O8 1.622 1_555 1_555
Si3 O9 1.623 1_555 1_555
O4 Si1 1.615 1_556 2_656
O5 Si1 1.591 1_555 7_656
O6 Si3 1.604 1_555 4_565
O8 Si2 1.631 1_555 2_656
O10 Si1 1.610 1_556 7_656
O11 Si2 1.598 1_555 4_565
N1 C2 1.343 2_656 2_656
N1 C5 1.342 2_656 2_656
N1 C6 1.484 2_656 2_656
N1 C2 1.329 2_656 2_656
N1 N3 0.773 2_656 3_656
N1 C7 1.201 2_656 3_656
N1 C2 1.255 2_656 1_555
N1 N3 1.134 2_656 4_555
N1 C7 1.451 2_656 4_555
C2 C2 0.015 2_656 2_656
C2 N3 1.351 2_656 3_656
C2 C2 0.467 2_656 1_555
C2 N3 1.022 2_656 4_555
C2 C4 1.705 2_656 4_555
C2 N3 1.342 2_666 2_666
C2 N1 1.329 2_666 3_666
C2 C2 0.015 2_666 3_666
C2 N1 1.255 2_666 4_565
C2 C2 0.467 2_666 4_565
C2 C4 1.705 2_666 4_565
C2 C5 1.798 2_666 4_565
N3 C4 1.341 2_666 2_666
N3 C7 1.484 2_666 2_666
N3 N1 0.773 2_666 3_666
N3 C2 1.351 2_666 3_666
N3 C4 1.400 2_666 3_666
N3 C5 0.825 2_666 3_666
N3 N1 1.134 2_666 4_565
N3 C2 1.022 2_666 4_565
N3 C6 1.673 2_666 4_565
C4 C5 1.342 2_656 2_656
C4 N3 1.400 2_656 3_656
C4 C4 0.099 2_656 3_656
C4 C8 1.519 2_656 3_656
C4 C2 1.705 2_656 1_555
C4 C8 1.484 2_666 2_666
C4 C4 0.099 2_666 3_666
C4 C5 1.248 2_666 3_666
C4 C2 1.705 2_666 4_565
C5 N3 0.825 2_656 3_656
C5 C4 1.248 2_656 3_656
C5 C7 1.298 2_656 3_656
C5 C2 1.798 2_656 1_555
C6 C7 1.463 2_656 3_656
C6 N3 1.673 2_656 4_555
C6 C7 0.243 2_656 4_555
C7 N1 1.201 2_666 3_666
C7 C5 1.298 2_666 3_666
C7 C6 1.463 2_666 3_666
C7 N1 1.451 2_666 4_565
C7 C6 0.243 2_666 4_565
C8 C4 1.519 2_666 3_666
Si1 O7 1.592 2_656 2_656
Si1 O10 1.610 2_656 2_656
Si1 O5 1.591 2_656 8_455
Si2 O5 1.602 2_656 2_656
Si2 O9 1.626 2_656 2_656
Si2 O11 1.598 2_656 2_656
Si3 O6 1.604 2_656 2_656
Si3 O7 1.603 2_656 2_656
Si3 O8 1.622 2_656 2_656
Si3 O9 1.623 2_656 2_656
O5 Si1 1.591 2_656 8_455
O6 Si3 1.604 2_656 3_666
O10 Si1 1.610 2_655 8_455
O11 Si2 1.598 2_656 3_666
N1 C2 1.343 3_666 3_666
N1 C5 1.342 3_666 3_666
N1 C6 1.484 3_666 3_666
N1 N1 0.412 3_666 4_565
N1 C2 1.270 3_666 4_565
N1 C5 1.754 3_666 4_565
N1 C6 1.293 3_666 4_565
C2 N3 1.342 2_656 3_656
C2 C2 0.467 2_656 1_555
C2 N3 1.010 2_656 4_555
C2 C4 1.704 2_656 4_555
C2 N1 1.270 3_666 4_565
C2 C2 0.467 3_666 4_565
C2 C4 1.704 3_666 4_565
C2 C5 1.808 3_666 4_565
N3 C4 1.341 3_656 3_656
N3 C7 1.484 3_656 3_656
N3 C2 1.010 3_656 1_555
N3 N3 1.674 3_656 4_555
C4 C8 1.484 3_656 3_656
C4 C2 1.704 3_656 1_555
C4 C5 1.342 3_666 3_666
C4 C2 1.704 3_666 4_565
C5 N1 1.754 3_666 4_565
C5 C2 1.808 3_666 4_565
C5 C6 1.538 3_666 4_565
C6 N1 1.293 3_666 4_565
C6 C5 1.538 3_666 4_565
C6 C6 1.287 3_666 4_565
C7 C7 1.617 3_656 4_555
Si1 O4 1.615 3_666 3_666
Si1 O7 1.592 3_666 3_666
Si1 O10 1.610 3_666 3_666
Si2 O5 1.602 3_666 3_666
Si2 O9 1.626 3_666 3_666
Si2 O8 1.631 3_666 4_565
Si3 O7 1.603 3_666 3_666
Si3 O8 1.622 3_666 3_666
Si3 O9 1.623 3_666 3_666
O4 Si1 1.615 3_665 4_565
O8 Si2 1.631 3_666 4_565
N1 C2 1.343 4_565 4_565
N1 C5 1.342 4_565 4_565
N1 C6 1.484 4_565 4_565
C2 N3 1.342 1_555 4_555
N3 C4 1.341 4_555 4_555
N3 C7 1.484 4_555 4_555
C4 C8 1.484 4_555 4_555
C4 C5 1.342 4_565 4_565
Si1 O7 1.592 4_565 4_565
Si1 O10 1.610 4_565 4_565
Si2 O5 1.602 4_565 4_565
Si2 O9 1.626 4_565 4_565
Si3 O7 1.603 4_565 4_565
Si3 O8 1.622 4_565 4_565
Si3 O9 1.623 4_565 4_565
N1 C5 1.342 7_556 7_556
N1 C2 1.270 7_556 8_455
N1 C6 1.293 7_556 8_455
C2 N1 1.270 7_656 8_555
C2 N3 1.010 7_656 8_555
C2 C4 1.704 7_656 8_555
C2 C5 1.808 7_656 8_555
N3 C4 1.341 7_556 7_556
N3 C7 1.484 7_556 7_556
N3 C2 1.010 7_556 8_455
C4 C5 1.342 7_556 7_556
C4 C8 1.484 7_556 7_556
C4 C2 1.704 7_556 8_455
C5 C2 1.808 7_556 8_455
C5 C6 1.538 7_556 8_455
C6 N1 1.293 7_656 8_555
C6 C5 1.538 7_656 8_555
Si1 O4 1.615 7_656 7_656
Si1 O7 1.592 7_656 7_656
Si2 O5 1.602 7_656 7_656
Si2 O9 1.626 7_656 7_656
Si2 O11 1.598 7_656 6_646
Si2 O8 1.631 7_656 8_555
Si3 O6 1.604 7_656 6_646
Si3 O7 1.603 7_656 7_656
Si3 O9 1.623 7_656 7_656
O4 Si1 1.615 7_555 8_455
O8 Si2 1.631 7_556 8_455
N1 C5 1.342 8_555 8_555
N3 C4 1.341 8_555 8_555
N3 C7 1.484 8_555 8_555
C4 C5 1.342 8_555 8_555
C4 C8 1.484 8_555 8_555
Si1 O7 1.592 8_455 8_455
Si2 O5 1.602 8_455 8_455
Si2 O9 1.626 8_455 8_455
Si2 O11 1.598 8_455 5_445
Si3 O6 1.604 8_455 5_445
Si3 O7 1.603 8_455 8_455
Si3 O9 1.623 8_455 8_455
